data_7058511
loop_
_publ_author_name
'B\'arta, Ond\<rej'
'C\'isa\<rov\'a, Ivana'
'Schulz, Ji\<r\'i'
'\<St\<epni\<cka, Petr'

_publ_section_title
;
 Assessing the influence of phosphine substituents on the catalytic
 properties of self-stabilised digold(i) complexes with supporting
 ferrocene phosphinonitrile ligands
;
_journal_issue 28
_journal_name_full 'New Journal of Chemistry'
_journal_page_first 11258
_journal_paper_doi 10.1039/C9NJ02555C
_journal_volume 43
_journal_year 2019
_chemical_formula_moiety 'C17 H22 Au Cl Fe N P'
_chemical_formula_sum 'C17 H22 Au Cl Fe N P'
_chemical_formula_weight 559.59
_space_group_crystal_system monoclinic
_space_group_IT_number 14
_space_group_name_Hall '-P 2yn'
_space_group_name_H-M_alt 'P 1 21/n 1'
_symmetry_space_group_name_Hall '-P 2yn'
_symmetry_space_group_name_H-M 'P 1 21/n 1'
_atom_sites_solution_hydrogens geom
_atom_sites_solution_primary direct
_atom_sites_solution_secondary difmap
_audit_creation_method SHELXL-2017/1
_audit_update_record
;
2019-04-12 deposited with the CCDC.    2019-06-21 downloaded from the CCDC.
;
_cell_angle_alpha 90
_cell_angle_beta 94.845(2)
_cell_angle_gamma 90
_cell_formula_units_Z 4
_cell_length_a 10.3726(5)
_cell_length_b 9.1257(5)
_cell_length_c 19.3010(11)
_cell_measurement_reflns_used 9828
_cell_measurement_temperature 120(2)
_cell_measurement_theta_max 27.54
_cell_measurement_theta_min 2.98
_cell_volume 1820.45(17)
_computing_cell_refinement 'SAINT V8.38A (Bruker AXS Inc., 2017)'
_computing_data_collection 'Bruker Instrument Service vV6.2.6'
_computing_data_reduction 'SAINT V8.38A (Bruker AXS Inc., 2017)'
_computing_molecular_graphics 'PLATON (Spek, 2017)'
_computing_publication_material 'PLATON (Spek, 2017)'
_computing_structure_refinement 'SHELXL-2017/1 (Sheldrick, 2017)'
_computing_structure_solution 'SHELXT 2014/5 (Sheldrick, 2014)'
_diffrn_ambient_temperature 120(2)
_diffrn_measured_fraction_theta_full 0.998
_diffrn_measured_fraction_theta_max 0.997
_diffrn_measurement_device_type 'Bruker D8 VENTURE Kappa Duo PHOTON 100 CMOS'
_diffrn_measurement_method '\f and \w scans'
_diffrn_radiation_monochromator 'Quazar Mo multilayer optic'
_diffrn_radiation_source 'I\mS micro-focus sealed tube'
_diffrn_radiation_type MoK\a
_diffrn_radiation_wavelength 0.71073
_diffrn_reflns_av_R_equivalents 0.0215
_diffrn_reflns_av_unetI/netI 0.0157
_diffrn_reflns_Laue_measured_fraction_full 0.998
_diffrn_reflns_Laue_measured_fraction_max 0.997
_diffrn_reflns_limit_h_max 13
_diffrn_reflns_limit_h_min -13
_diffrn_reflns_limit_k_max 11
_diffrn_reflns_limit_k_min -11
_diffrn_reflns_limit_l_max 25
_diffrn_reflns_limit_l_min -25
_diffrn_reflns_number 22513
_diffrn_reflns_point_group_measured_fraction_full 0.998
_diffrn_reflns_point_group_measured_fraction_max 0.997
_diffrn_reflns_theta_full 25.242
_diffrn_reflns_theta_max 27.542
_diffrn_reflns_theta_min 2.315
_exptl_absorpt_coefficient_mu 9.076
_exptl_absorpt_correction_T_max 0.53
_exptl_absorpt_correction_T_min 0.21
_exptl_absorpt_correction_type numerical
_exptl_absorpt_process_details 'SADABS-2016/2 - Bruker AXS'
_exptl_crystal_colour orange
_exptl_crystal_density_diffrn 2.042
_exptl_crystal_description prism
_exptl_crystal_F_000 1072
_exptl_crystal_size_max 0.24
_exptl_crystal_size_mid 0.17
_exptl_crystal_size_min 0.08
_refine_diff_density_max 0.487
_refine_diff_density_min -0.511
_refine_diff_density_rms 0.074
_refine_ls_extinction_coef 0.00236(6)
_refine_ls_extinction_expression Fc^*^=kFc[1+0.001xFc^2^\l^3^/sin(2\q)]^-1/4^
_refine_ls_extinction_method 'SHELXL-2017/1 (Sheldrick 2017)'
_refine_ls_goodness_of_fit_ref 1.065
_refine_ls_hydrogen_treatment constr
_refine_ls_matrix_type full
_refine_ls_number_parameters 211
_refine_ls_number_reflns 4180
_refine_ls_number_restraints 0
_refine_ls_restrained_S_all 1.065
_refine_ls_R_factor_all 0.0147
_refine_ls_R_factor_gt 0.0130
_refine_ls_shift/su_max 0.003
_refine_ls_shift/su_mean 0.000
_refine_ls_structure_factor_coef Fsqd
_refine_ls_weighting_details 'w=1/[\s^2^(Fo^2^)+(0.0060P)^2^+1.5427P] where P=(Fo^2^+2Fc^2^)/3'
_refine_ls_weighting_scheme calc
_refine_ls_wR_factor_gt 0.0262
_refine_ls_wR_factor_ref 0.0266
_reflns_Friedel_coverage 0.000
_reflns_number_gt 3945
_reflns_number_total 4180
_reflns_threshold_expression 'I > 2\s(I)'
_cod_data_source_file c9nj02555c3.cif
_cod_data_source_block ob259
_cod_depositor_comments 'Adding full bibliography for 7058510--7058516.cif.'
_cod_database_code 7058511
_shelx_shelxl_version_number 2017/1
_shelx_space_group_comment
;
The symmetry employed for this shelxl refinement is uniquely defined
by the following loop, which should always be used as a source of
symmetry information in preference to the above space-group names.
They are only intended as comments.
;
_shelx_estimated_absorpt_t_min 0.219
_shelx_estimated_absorpt_t_max 0.530

loop_
_space_group_symop_operation_xyz
'x, y, z'
'-x+1/2, y+1/2, -z+1/2'
'-x, -y, -z'
'x-1/2, -y-1/2, z-1/2'

loop_
_atom_site_label
_atom_site_type_symbol
_atom_site_fract_x
_atom_site_fract_y
_atom_site_fract_z
_atom_site_U_iso_or_equiv
_atom_site_adp_type
_atom_site_occupancy
_atom_site_site_symmetry_order
_atom_site_calc_flag
_atom_site_refinement_flags_posn
_atom_site_refinement_flags_adp
_atom_site_refinement_flags_occupancy
_atom_site_disorder_assembly
_atom_site_disorder_group
Au Au 0.55835(2) 0.52859(2) 0.65693(2) 0.01436(3) Uani 1 1 d . . . . .
Fe Fe 0.22803(2) 0.28801(3) 0.60521(2) 0.01424(6) Uani 1 1 d . . . . .
P P 0.54784(4) 0.28714(5) 0.67536(3) 0.01359(10) Uani 1 1 d . . . . .
Cl Cl 0.56006(5) 0.77708(5) 0.64088(3) 0.02514(11) Uani 1 1 d . . . . .
C1 C 0.1006(2) 0.2888(3) 0.51925(11) 0.0358(6) Uani 1 1 d . . . . .
H1 H 0.038036 0.215439 0.506547 0.043 Uiso 0.468(3) 1 calc R U P A 2
C2 C 0.0810(2) 0.4124(3) 0.56112(12) 0.0339(6) Uani 1 1 d . . . . .
H2 H 0.004164 0.436435 0.582193 0.041 Uiso 1 1 calc R U . . .
C3 C 0.1981(2) 0.4941(3) 0.56567(15) 0.0394(6) Uani 1 1 d . . . . .
H3 H 0.212955 0.584024 0.589877 0.047 Uiso 0.532(3) 1 calc R U P A 1
C4 C 0.2896(2) 0.4183(3) 0.52774(13) 0.0370(6) Uani 1 1 d . . . . .
H4 H 0.375960 0.448431 0.522789 0.044 Uiso 1 1 calc R U . . .
C5 C 0.2305(2) 0.2919(3) 0.49906(11) 0.0374(6) Uani 1 1 d . . . . .
H5 H 0.269219 0.221186 0.471280 0.045 Uiso 1 1 calc R U . . .
C6 C 0.38177(17) 0.2300(2) 0.67303(9) 0.0143(4) Uani 1 1 d . . . . .
C7 C 0.32120(19) 0.1013(2) 0.64281(10) 0.0183(4) Uani 1 1 d . . . . .
H7 H 0.361591 0.028815 0.616731 0.022 Uiso 1 1 calc R U . . .
C8 C 0.19017(19) 0.1015(2) 0.65875(11) 0.0229(4) Uani 1 1 d . . . . .
H8 H 0.127291 0.029583 0.644367 0.028 Uiso 1 1 calc R U . . .
C9 C 0.16853(19) 0.2268(2) 0.69972(11) 0.0230(4) Uani 1 1 d . . . . .
H9 H 0.089523 0.252301 0.718212 0.028 Uiso 1 1 calc R U . . .
C10 C 0.28573(18) 0.3073(2) 0.70815(10) 0.0191(4) Uani 1 1 d . . . . .
H10 H 0.298546 0.396899 0.732801 0.023 Uiso 1 1 calc R U . . .
C11 C 0.0084(4) 0.1977(5) 0.4973(2) 0.0263(7) Uani 0.532(3) 1 d . . P A 1
N1 N -0.0687(4) 0.1160(5) 0.4776(2) 0.0409(7) Uani 0.532(3) 1 d . . P A 1
C11A C 0.2064(4) 0.6255(5) 0.5870(2) 0.0263(7) Uani 0.468(3) 1 d . . P A 2
N1A N 0.2154(4) 0.7420(5) 0.6074(2) 0.0409(7) Uani 0.468(3) 1 d . . P A 2
C12 C 0.61872(19) 0.2340(2) 0.76255(10) 0.0191(4) Uani 1 1 d . . . . .
H12 H 0.714227 0.249951 0.763455 0.023 Uiso 1 1 calc R U . . .
C13 C 0.5978(2) 0.0731(2) 0.77885(12) 0.0297(5) Uani 1 1 d . . . . .
H13A H 0.640592 0.049900 0.824747 0.045 Uiso 1 1 calc R U . . .
H13B H 0.634341 0.012155 0.743561 0.045 Uiso 1 1 calc R U . . .
H13C H 0.504849 0.053470 0.778732 0.045 Uiso 1 1 calc R U . . .
C14 C 0.5691(2) 0.3320(3) 0.81846(11) 0.0297(5) Uani 1 1 d . . . . .
H14A H 0.477357 0.311163 0.822652 0.045 Uiso 1 1 calc R U . . .
H14B H 0.579315 0.434945 0.805630 0.045 Uiso 1 1 calc R U . . .
H14C H 0.618589 0.312750 0.863041 0.045 Uiso 1 1 calc R U . . .
C15 C 0.63026(18) 0.1725(2) 0.61486(10) 0.0188(4) Uani 1 1 d . . . . .
H15 H 0.617804 0.067658 0.627720 0.023 Uiso 1 1 calc R U . . .
C16 C 0.5770(2) 0.1931(2) 0.53934(11) 0.0271(5) Uani 1 1 d . . . . .
H16A H 0.587886 0.295558 0.525712 0.041 Uiso 1 1 calc R U . . .
H16B H 0.484932 0.167697 0.534482 0.041 Uiso 1 1 calc R U . . .
H16C H 0.624130 0.129384 0.509328 0.041 Uiso 1 1 calc R U . . .
C17 C 0.7759(2) 0.2057(3) 0.62259(14) 0.0355(6) Uani 1 1 d . . . . .
H17A H 0.820401 0.141632 0.591538 0.053 Uiso 1 1 calc R U . . .
H17B H 0.809992 0.188301 0.670796 0.053 Uiso 1 1 calc R U . . .
H17C H 0.790305 0.308273 0.610354 0.053 Uiso 1 1 calc R U . . .

loop_
_atom_site_aniso_label
_atom_site_aniso_U_11
_atom_site_aniso_U_22
_atom_site_aniso_U_33
_atom_site_aniso_U_23
_atom_site_aniso_U_13
_atom_site_aniso_U_12
Au 0.01537(4) 0.00999(4) 0.01741(4) -0.00098(3) -0.00037(3) -0.00035(3)
Fe 0.01540(13) 0.01430(13) 0.01289(13) 0.00215(10) 0.00040(10) -0.00121(11)
P 0.0147(2) 0.0101(2) 0.0160(2) -0.00002(18) 0.00111(17) 0.00020(18)
Cl 0.0386(3) 0.0107(2) 0.0259(3) 0.00081(19) 0.0009(2) 0.0012(2)
C1 0.0251(11) 0.0653(18) 0.0157(11) 0.0043(11) -0.0049(9) 0.0058(12)
C2 0.0237(11) 0.0469(15) 0.0310(13) 0.0186(11) 0.0028(9) 0.0125(11)
C3 0.0356(13) 0.0296(14) 0.0542(17) 0.0254(12) 0.0096(12) 0.0100(11)
C4 0.0263(12) 0.0505(16) 0.0350(14) 0.0308(12) 0.0067(10) 0.0058(11)
C5 0.0293(12) 0.0695(19) 0.0136(11) 0.0099(11) 0.0027(9) 0.0105(12)
C6 0.0148(9) 0.0148(9) 0.0132(9) 0.0031(7) 0.0003(7) -0.0002(7)
C7 0.0221(10) 0.0114(9) 0.0213(10) 0.0029(8) 0.0012(8) -0.0017(8)
C8 0.0213(10) 0.0200(11) 0.0273(11) 0.0088(9) 0.0014(8) -0.0069(8)
C9 0.0187(10) 0.0328(12) 0.0182(10) 0.0073(9) 0.0051(8) -0.0010(9)
C10 0.0197(9) 0.0241(11) 0.0133(9) -0.0019(8) 0.0005(7) 0.0008(8)
C11 0.0252(15) 0.0304(18) 0.0240(16) -0.0023(13) 0.0061(12) -0.0062(13)
N1 0.0393(17) 0.0465(19) 0.0379(17) -0.0112(14) 0.0097(13) -0.0156(15)
C11A 0.0252(15) 0.0304(18) 0.0240(16) -0.0023(13) 0.0061(12) -0.0062(13)
N1A 0.0393(17) 0.0465(19) 0.0379(17) -0.0112(14) 0.0097(13) -0.0156(15)
C12 0.0173(9) 0.0202(10) 0.0191(10) 0.0030(8) -0.0023(7) 0.0029(8)
C13 0.0341(12) 0.0263(12) 0.0276(12) 0.0102(9) -0.0038(9) 0.0029(10)
C14 0.0344(12) 0.0345(13) 0.0193(11) -0.0028(9) -0.0029(9) 0.0075(10)
C15 0.0208(10) 0.0125(9) 0.0240(10) -0.0008(8) 0.0077(8) 0.0013(8)
C16 0.0334(12) 0.0273(12) 0.0222(11) -0.0032(9) 0.0113(9) 0.0010(10)
C17 0.0216(11) 0.0376(14) 0.0486(15) -0.0110(12) 0.0105(10) 0.0023(10)

loop_
_atom_type_symbol
_atom_type_description
_atom_type_scat_dispersion_real
_atom_type_scat_dispersion_imag
_atom_type_scat_source
C C 0.0033 0.0016 'International Tables Vol C Tables 4.2.6.8 and 6.1.1.4'
H H 0.0000 0.0000 'International Tables Vol C Tables 4.2.6.8 and 6.1.1.4'
Au Au -2.0133 8.8022 'International Tables Vol C Tables 4.2.6.8 and 6.1.1.4'
Cl Cl 0.1484 0.1585 'International Tables Vol C Tables 4.2.6.8 and 6.1.1.4'
Fe Fe 0.3463 0.8444 'International Tables Vol C Tables 4.2.6.8 and 6.1.1.4'
N N 0.0061 0.0033 'International Tables Vol C Tables 4.2.6.8 and 6.1.1.4'
P P 0.1023 0.0942 'International Tables Vol C Tables 4.2.6.8 and 6.1.1.4'

loop_
_geom_angle_atom_site_label_1
_geom_angle_atom_site_label_2
_geom_angle_atom_site_label_3
_geom_angle
P Au Cl 177.169(18)
C2 Fe C1 40.71(11)
C2 Fe C10 120.66(9)
C1 Fe C10 156.19(9)
C2 Fe C3 40.86(10)
C1 Fe C3 67.93(12)
C10 Fe C3 107.95(11)
C2 Fe C6 158.52(10)
C1 Fe C6 160.31(9)
C10 Fe C6 41.22(7)
C3 Fe C6 124.23(10)
C2 Fe C8 120.49(9)
C1 Fe C8 106.01(10)
C10 Fe C8 68.39(8)
C3 Fe C8 157.60(9)
C6 Fe C8 68.54(8)
C2 Fe C5 69.13(10)
C1 Fe C5 41.10(9)
C10 Fe C5 161.23(9)
C3 Fe C5 67.99(12)
C6 Fe C5 124.69(8)
C8 Fe C5 122.55(11)
C2 Fe C9 104.66(9)
C1 Fe C9 120.21(9)
C10 Fe C9 40.61(8)
C3 Fe C9 122.33(10)
C6 Fe C9 68.74(8)
C8 Fe C9 40.52(9)
C5 Fe C9 157.31(10)
C2 Fe C4 68.89(9)
C1 Fe C4 67.92(10)
C10 Fe C4 125.27(10)
C3 Fe C4 40.72(10)
C6 Fe C4 110.02(8)
C8 Fe C4 159.04(10)
C5 Fe C4 39.82(11)
C9 Fe C4 160.07(11)
C2 Fe C7 157.47(9)
C1 Fe C7 122.94(10)
C10 Fe C7 68.70(8)
C3 Fe C7 160.82(9)
C6 Fe C7 40.85(8)
C8 Fe C7 40.42(8)
C5 Fe C7 108.74(10)
C9 Fe C7 68.24(8)
C4 Fe C7 124.73(9)
C6 P C15 108.46(9)
C6 P C12 104.72(9)
C15 P C12 105.07(9)
C6 P Au 109.96(6)
C15 P Au 115.43(7)
C12 P Au 112.55(7)
C11 C1 C2 123.7(3)
C11 C1 C5 127.1(3)
C2 C1 C5 108.9(2)
C11 C1 Fe 131.9(3)
C2 C1 Fe 69.58(13)
C5 C1 Fe 70.18(13)
C2 C1 H1 125.6
C5 C1 H1 125.6
Fe C1 H1 126.3
C1 C2 C3 106.9(2)
C1 C2 Fe 69.71(13)
C3 C2 Fe 70.08(13)
C1 C2 H2 126.6
C3 C2 H2 126.6
Fe C2 H2 125.2
C11A C3 C2 123.3(3)
C11A C3 C4 126.6(3)
C2 C3 C4 108.4(3)
C11A C3 Fe 138.1(3)
C2 C3 Fe 69.05(13)
C4 C3 Fe 70.01(13)
C2 C3 H3 125.8
C4 C3 H3 125.8
Fe C3 H3 126.7
C5 C4 C3 108.4(2)
C5 C4 Fe 70.01(13)
C3 C4 Fe 69.27(13)
C5 C4 H4 125.8
C3 C4 H4 125.8
Fe C4 H4 126.5
C4 C5 C1 107.4(2)
C4 C5 Fe 70.18(13)
C1 C5 Fe 68.72(12)
C4 C5 H5 126.3
C1 C5 H5 126.3
Fe C5 H5 126.4
C7 C6 C10 107.26(16)
C7 C6 P 129.38(15)
C10 C6 P 123.21(15)
C7 C6 Fe 70.12(11)
C10 C6 Fe 68.95(10)
P C6 Fe 129.42(10)
C8 C7 C6 107.82(18)
C8 C7 Fe 69.27(11)
C6 C7 Fe 69.03(11)
C8 C7 H7 126.1
C6 C7 H7 126.1
Fe C7 H7 127.2
C7 C8 C9 108.73(18)
C7 C8 Fe 70.31(11)
C9 C8 Fe 69.95(12)
C7 C8 H8 125.6
C9 C8 H8 125.6
Fe C8 H8 125.7
C10 C9 C8 107.87(17)
C10 C9 Fe 69.01(11)
C8 C9 Fe 69.53(11)
C10 C9 H9 126.1
C8 C9 H9 126.1
Fe C9 H9 127.0
C9 C10 C6 108.30(18)
C9 C10 Fe 70.39(11)
C6 C10 Fe 69.83(11)
C9 C10 H10 125.8
C6 C10 H10 125.8
Fe C10 H10 125.5
N1 C11 C1 177.8(5)
N1A C11A C3 178.5(6)
C13 C12 C14 110.92(18)
C13 C12 P 112.94(15)
C14 C12 P 111.06(14)
C13 C12 H12 107.2
C14 C12 H12 107.2
P C12 H12 107.2
C12 C13 H13A 109.5
C12 C13 H13B 109.5
H13A C13 H13B 109.5
C12 C13 H13C 109.5
H13A C13 H13C 109.5
H13B C13 H13C 109.5
C12 C14 H14A 109.5
C12 C14 H14B 109.5
H14A C14 H14B 109.5
C12 C14 H14C 109.5
H14A C14 H14C 109.5
H14B C14 H14C 109.5
C16 C15 C17 110.00(18)
C16 C15 P 112.82(14)
C17 C15 P 109.51(15)
C16 C15 H15 108.1
C17 C15 H15 108.1
P C15 H15 108.1
C15 C16 H16A 109.5
C15 C16 H16B 109.5
H16A C16 H16B 109.5
C15 C16 H16C 109.5
H16A C16 H16C 109.5
H16B C16 H16C 109.5
C15 C17 H17A 109.5
C15 C17 H17B 109.5
H17A C17 H17B 109.5
C15 C17 H17C 109.5
H17A C17 H17C 109.5
H17B C17 H17C 109.5

loop_
_geom_bond_atom_site_label_1
_geom_bond_atom_site_label_2
_geom_bond_distance
Au P 2.2360(5)
Au Cl 2.2890(5)
Fe C2 2.030(2)
Fe C1 2.032(2)
Fe C10 2.0336(19)
Fe C3 2.044(2)
Fe C6 2.0454(18)
Fe C8 2.046(2)
Fe C5 2.051(2)
Fe C9 2.052(2)
Fe C4 2.054(2)
Fe C7 2.0600(19)
P C6 1.7966(19)
P C15 1.8321(19)
P C12 1.844(2)
C1 C11 1.310(5)
C1 C2 1.413(4)
C1 C5 1.433(3)
C1 H1 0.9500
C2 C3 1.422(4)
C2 H2 0.9500
C3 C11A 1.268(6)
C3 C4 1.426(4)
C3 H3 0.9500
C4 C5 1.398(4)
C4 H4 0.9500
C5 H5 0.9500
C6 C7 1.433(3)
C6 C10 1.436(3)
C7 C8 1.419(3)
C7 H7 0.9500
C8 C9 1.419(3)
C8 H8 0.9500
C9 C10 1.418(3)
C9 H9 0.9500
C10 H10 0.9500
C11 N1 1.136(5)
C11A N1A 1.134(6)
C12 C13 1.521(3)
C12 C14 1.524(3)
C12 H12 1.0000
C13 H13A 0.9800
C13 H13B 0.9800
C13 H13C 0.9800
C14 H14A 0.9800
C14 H14B 0.9800
C14 H14C 0.9800
C15 C16 1.526(3)
C15 C17 1.536(3)
C15 H15 1.0000
C16 H16A 0.9800
C16 H16B 0.9800
C16 H16C 0.9800
C17 H17A 0.9800
C17 H17B 0.9800
C17 H17C 0.9800
